data_7219331
loop_
_publ_author_name
'Sousa, Ana Catarina'
'Piedade, M. F\'atima M. M.'
'Martins, L\'igia O.'
'Robalo, M. Paula'

_publ_section_title
;
 An enzymatic route to a benzocarbazole framework using bacterial CotA
 laccase
;
_journal_issue 3
_journal_name_full 'Green Chem.'
_journal_page_first 1429
_journal_paper_doi 10.1039/C4GC02511C
_journal_volume 17
_journal_year 2015
_chemical_formula_moiety 'C30 H27 N5, C3 H6 O'
_chemical_formula_sum 'C33 H33 N5 O'
_chemical_formula_weight 515.64
_space_group_crystal_system monoclinic
_space_group_IT_number 14
_space_group_name_Hall '-P 2yn'
_space_group_name_H-M_alt 'P 1 21/n 1'
_symmetry_space_group_name_Hall '-P 2yn'
_symmetry_space_group_name_H-M 'P 1 21/n 1'
_atom_sites_solution_hydrogens mixed
_audit_creation_method SHELXL-2014/7
_audit_update_record
;
2014-12-23 deposited with the CCDC.
2015-01-19 downloaded from the CCDC.
;
_cell_angle_alpha 90
_cell_angle_beta 102.942(6)
_cell_angle_gamma 90
_cell_formula_units_Z 4
_cell_length_a 11.9187(17)
_cell_length_b 9.8408(15)
_cell_length_c 24.353(4)
_cell_measurement_reflns_used 1155
_cell_measurement_temperature 150(2)
_cell_measurement_theta_max 21.34
_cell_measurement_theta_min 2.69
_cell_volume 2783.8(7)
_computing_cell_refinement 'Bruker SAINT'
_computing_data_collection 'Bruker APEX2'
_computing_data_reduction 'Bruker SAINT'
_computing_structure_refinement 'SHELXS-97 (Sheldrick, 2008)'
_computing_structure_solution SIR97
_diffrn_ambient_temperature 150(2)
_diffrn_measured_fraction_theta_full 0.997
_diffrn_measured_fraction_theta_max 0.997
_diffrn_measurement_device_type 'Bruker APEX-II CCD'
_diffrn_measurement_method '\f and \w scans'
_diffrn_radiation_type MoK\a
_diffrn_radiation_wavelength 0.71073
_diffrn_reflns_av_R_equivalents 0.1204
_diffrn_reflns_av_unetI/netI 0.1516
_diffrn_reflns_Laue_measured_fraction_full 0.997
_diffrn_reflns_Laue_measured_fraction_max 0.997
_diffrn_reflns_limit_h_max 14
_diffrn_reflns_limit_h_min -11
_diffrn_reflns_limit_k_max 11
_diffrn_reflns_limit_k_min -12
_diffrn_reflns_limit_l_max 29
_diffrn_reflns_limit_l_min -29
_diffrn_reflns_number 20479
_diffrn_reflns_point_group_measured_fraction_full 0.997
_diffrn_reflns_point_group_measured_fraction_max 0.997
_diffrn_reflns_theta_full 25.242
_diffrn_reflns_theta_max 25.680
_diffrn_reflns_theta_min 2.118
_diffrn_source 'sealed tube'
_exptl_absorpt_coefficient_mu 0.076
_exptl_absorpt_correction_type none
_exptl_crystal_colour green
_exptl_crystal_density_diffrn 1.230
_exptl_crystal_description plate
_exptl_crystal_F_000 1096
_exptl_crystal_size_max 0.150
_exptl_crystal_size_mid 0.100
_exptl_crystal_size_min 0.070
_refine_diff_density_max 0.246
_refine_diff_density_min -0.267
_refine_diff_density_rms 0.056
_refine_ls_extinction_coef 0.0115(10)
_refine_ls_extinction_expression Fc^*^=kFc[1+0.001xFc^2^\l^3^/sin(2\q)]^-1/4^
_refine_ls_extinction_method 'SHELXL-2014/7 (Sheldrick 2014'
_refine_ls_goodness_of_fit_ref 0.889
_refine_ls_hydrogen_treatment mixed
_refine_ls_matrix_type full
_refine_ls_number_parameters 363
_refine_ls_number_reflns 5259
_refine_ls_number_restraints 112
_refine_ls_restrained_S_all 0.880
_refine_ls_R_factor_all 0.1543
_refine_ls_R_factor_gt 0.0646
_refine_ls_shift/su_max 0.040
_refine_ls_shift/su_mean 0.003
_refine_ls_structure_factor_coef Fsqd
_refine_ls_weighting_details 'w=1/[\s^2^(Fo^2^)+(0.0532P)^2^] where P=(Fo^2^+2Fc^2^)/3'
_refine_ls_weighting_scheme calc
_refine_ls_wR_factor_gt 0.1185
_refine_ls_wR_factor_ref 0.1455
_reflns_Friedel_coverage 0.000
_reflns_number_gt 2529
_reflns_number_total 5259
_reflns_threshold_expression 'I > 2\s(I)'
_cod_data_source_file c4gc02511c2.cif
_cod_data_source_block shelx
_cod_depositor_comments 'Adding full bibliography for 7219331.cif.'
_cod_database_code 7219331
_shelx_shelxl_version_number 2014/7
_shelx_space_group_comment
;
The symmetry employed for this shelxl refinement is uniquely defined
by the following loop, which should always be used as a source of
symmetry information in preference to the above space-group names.
They are only intended as comments.
;
_shelx_estimated_absorpt_t_min 0.989
_shelx_estimated_absorpt_t_max 0.995

loop_
_space_group_symop_operation_xyz
'x, y, z'
'-x+1/2, y+1/2, -z+1/2'
'-x, -y, -z'
'x-1/2, -y-1/2, z-1/2'

loop_
_atom_site_label
_atom_site_type_symbol
_atom_site_fract_x
_atom_site_fract_y
_atom_site_fract_z
_atom_site_U_iso_or_equiv
_atom_site_adp_type
_atom_site_occupancy
_atom_site_site_symmetry_order
_atom_site_calc_flag
_atom_site_refinement_flags_posn
_atom_site_refinement_flags_adp
N3 N 0.6201(2) 0.2243(3) 0.74800(10) 0.0245(6) Uani 1 1 d . U
N5 N 0.7217(2) -0.1347(2) 0.92562(9) 0.0237(6) Uani 1 1 d . U
N4 N 0.7930(2) -0.1827(3) 0.84579(9) 0.0245(6) Uani 1 1 d . U
N1 N 0.3950(2) 0.6366(3) 0.74952(10) 0.0309(7) Uani 1 1 d . U
N2 N 0.3709(2) 0.5906(2) 0.83955(9) 0.0294(7) Uani 1 1 d . U
C8 C 0.6512(2) 0.1275(3) 0.78989(11) 0.0227(7) Uani 1 1 d . U
C12 C 0.6873(2) -0.0320(3) 0.88636(11) 0.0206(7) Uani 1 1 d . U
C13 C 0.7348(2) -0.0697(3) 0.83812(11) 0.0214(7) Uani 1 1 d . U
C6 C 0.5572(2) 0.3252(3) 0.76705(11) 0.0217(7) Uani 1 1 d . U
C4 C 0.4831(2) 0.3753(3) 0.85274(11) 0.0236(7) Uani 1 1 d . U
H4 H 0.4744 0.3549 0.8888 0.028 Uiso 1 1 calc R U
C5 C 0.5459(2) 0.2883(3) 0.82368(11) 0.0217(7) Uani 1 1 d . U
C14 C 0.7152(2) 0.0145(3) 0.78869(11) 0.0224(7) Uani 1 1 d . U
H14 H 0.7448 -0.0076 0.7576 0.027 Uiso 1 1 calc R U
C2 C 0.4474(2) 0.5250(3) 0.76797(11) 0.0248(7) Uani 1 1 d . U
C9 C 0.6025(2) 0.1656(3) 0.83730(11) 0.0201(7) Uani 1 1 d . U
C11 C 0.6217(2) 0.0812(3) 0.88642(11) 0.0231(7) Uani 1 1 d . U
H11 H 0.5906 0.1028 0.9171 0.028 Uiso 1 1 calc R U
C51 C 0.7342(3) -0.1160(3) 0.98476(11) 0.0246(7) Uani 1 1 d . U
O100 O -0.0150(3) 0.4117(3) 0.92270(12) 0.0845(10) Uani 1 1 d . U
C3 C 0.4362(2) 0.4897(3) 0.82515(11) 0.0233(7) Uani 1 1 d . U
C7 C 0.5111(2) 0.4379(3) 0.73913(11) 0.0251(7) Uani 1 1 d . U
H7 H 0.5203 0.4576 0.7031 0.030 Uiso 1 1 calc R U
C15 C 0.7922(3) -0.2353(3) 0.90160(11) 0.0253(7) Uani 1 1 d . U
C56 C 0.7587(3) 0.0107(3) 1.00904(12) 0.0323(8) Uani 1 1 d . U
H56 H 0.7672 0.0847 0.9866 0.039 Uiso 1 1 calc R U
C52 C 0.7227(3) -0.2253(3) 1.01904(12) 0.0279(8) Uani 1 1 d . U
H52 H 0.7049 -0.3108 1.0032 0.033 Uiso 1 1 calc R U
C21 C 0.3502(3) 0.6081(3) 0.89477(11) 0.0277(8) Uani 1 1 d . U
C53 C 0.7375(3) -0.2079(3) 1.07656(12) 0.0327(8) Uani 1 1 d . U
H53 H 0.7324 -0.2825 1.0993 0.039 Uiso 1 1 calc R U
C1 C 0.3444(3) 0.6938(3) 0.79392(12) 0.0336(8) Uani 1 1 d . U
C55 C 0.7708(3) 0.0286(3) 1.06670(12) 0.0408(9) Uani 1 1 d . U
H55 H 0.7863 0.1145 1.0825 0.049 Uiso 1 1 calc R U
C24 C 0.3145(3) 0.6447(3) 1.00234(13) 0.0342(9) Uani 1 1 d . U
H24 H 0.3032 0.6560 1.0386 0.041 Uiso 1 1 calc R U
C26 C 0.2464(3) 0.5756(3) 0.90635(13) 0.0329(8) Uani 1 1 d . U
H26 H 0.1877 0.5416 0.8779 0.039 Uiso 1 1 calc R U
C151 C 0.9150(3) -0.2452(3) 0.93616(12) 0.0370(9) Uani 1 1 d . U
H15A H 0.9595 -0.3009 0.9167 0.055 Uiso 1 1 calc R U
H15B H 0.9148 -0.2849 0.9721 0.055 Uiso 1 1 calc R U
H15C H 0.9482 -0.1560 0.9415 0.055 Uiso 1 1 calc R U
C25 C 0.2274(3) 0.5930(3) 0.96050(13) 0.0346(8) Uani 1 1 d . U
H25 H 0.1568 0.5699 0.9682 0.042 Uiso 1 1 calc R U
C54 C 0.7598(3) -0.0810(3) 1.10056(12) 0.0382(9) Uani 1 1 d . U
H54 H 0.7674 -0.0694 1.1391 0.046 Uiso 1 1 calc R U
C152 C 0.7345(3) -0.3755(3) 0.89283(12) 0.0347(8) Uani 1 1 d . U
H15D H 0.6575 -0.3660 0.8705 0.052 Uiso 1 1 calc R U
H15E H 0.7320 -0.4141 0.9287 0.052 Uiso 1 1 calc R U
H15F H 0.7777 -0.4340 0.8737 0.052 Uiso 1 1 calc R U
C23 C 0.4172(3) 0.6792(4) 0.99043(13) 0.0419(9) Uani 1 1 d . U
H23 H 0.4752 0.7154 1.0187 0.050 Uiso 1 1 calc R U
C22 C 0.4364(3) 0.6611(3) 0.93689(12) 0.0369(9) Uani 1 1 d . U
H22 H 0.5070 0.6846 0.9293 0.044 Uiso 1 1 calc R U
C101 C -0.0375(3) 0.3197(4) 0.88961(15) 0.0464(10) Uani 1 1 d . U
C112 C 0.2165(3) 0.7104(4) 0.77301(13) 0.0479(10) Uani 1 1 d . U
H11A H 0.2014 0.7718 0.7416 0.072 Uiso 1 1 calc R U
H11B H 0.1841 0.7463 0.8027 0.072 Uiso 1 1 calc R U
H11C H 0.1824 0.6237 0.7614 0.072 Uiso 1 1 calc R U
C111 C 0.4036(3) 0.8285(3) 0.81303(14) 0.0491(10) Uani 1 1 d . U
H11D H 0.4854 0.8152 0.8230 0.074 Uiso 1 1 calc R U
H11E H 0.3778 0.8616 0.8452 0.074 Uiso 1 1 calc R U
H11F H 0.3848 0.8935 0.7830 0.074 Uiso 1 1 calc R U
C02 C -0.0571(3) 0.1797(4) 0.90794(15) 0.0590(12) Uani 1 1 d . U
H02A H -0.0010 0.1196 0.8983 0.089 Uiso 1 1 calc R U
H02B H -0.1329 0.1503 0.8894 0.089 Uiso 1 1 calc R U
H02C H -0.0501 0.1785 0.9480 0.089 Uiso 1 1 calc R U
C100 C -0.0439(4) 0.3406(4) 0.82879(15) 0.0706(13) Uani 1 1 d . U
H10A H -0.0349 0.4355 0.8217 0.106 Uiso 1 1 calc R U
H10B H -0.1173 0.3100 0.8075 0.106 Uiso 1 1 calc R U
H10C H 0.0162 0.2900 0.8177 0.106 Uiso 1 1 calc R U
H3N H 0.647(3) 0.231(3) 0.7166(13) 0.040(10) Uiso 1 1 d . .

loop_
_atom_site_aniso_label
_atom_site_aniso_U_11
_atom_site_aniso_U_22
_atom_site_aniso_U_33
_atom_site_aniso_U_23
_atom_site_aniso_U_13
_atom_site_aniso_U_12
N3 0.0345(16) 0.0293(16) 0.0136(14) 0.0047(12) 0.0136(12) 0.0075(13)
N5 0.0365(16) 0.0242(15) 0.0113(12) 0.0013(11) 0.0070(11) 0.0043(12)
N4 0.0357(16) 0.0274(15) 0.0115(12) -0.0013(11) 0.0074(11) 0.0009(13)
N1 0.0427(17) 0.0317(17) 0.0162(13) -0.0011(12) 0.0023(12) 0.0049(13)
N2 0.0428(17) 0.0324(16) 0.0122(13) -0.0003(11) 0.0042(11) 0.0159(13)
C8 0.0274(18) 0.0283(18) 0.0141(15) 0.0031(13) 0.0082(13) 0.0002(15)
C12 0.0293(17) 0.0243(18) 0.0088(14) -0.0009(13) 0.0056(13) -0.0018(14)
C13 0.0255(17) 0.0256(18) 0.0133(15) -0.0002(13) 0.0045(13) 0.0017(14)
C6 0.0236(16) 0.0298(18) 0.0116(14) -0.0011(14) 0.0039(12) 0.0021(15)
C4 0.0307(18) 0.0323(19) 0.0078(14) -0.0005(13) 0.0041(13) 0.0031(15)
C5 0.0249(17) 0.0286(18) 0.0119(15) 0.0011(13) 0.0044(13) 0.0023(14)
C14 0.0295(17) 0.0307(18) 0.0080(14) -0.0009(13) 0.0063(12) 0.0017(15)
C2 0.0297(18) 0.0268(18) 0.0148(15) -0.0016(14) -0.0018(13) 0.0017(15)
C9 0.0258(17) 0.0267(18) 0.0082(14) -0.0025(12) 0.0044(12) 0.0023(14)
C11 0.0334(18) 0.0276(18) 0.0103(15) 0.0007(13) 0.0088(13) -0.0009(15)
C51 0.0357(19) 0.0281(18) 0.0113(14) 0.0001(13) 0.0080(13) 0.0044(15)
O100 0.115(3) 0.060(2) 0.068(2) -0.0244(17) -0.0029(18) 0.0102(19)
C3 0.0246(17) 0.0300(19) 0.0139(15) -0.0022(14) 0.0015(13) 0.0016(15)
C7 0.0337(19) 0.0305(19) 0.0111(15) 0.0024(14) 0.0049(13) -0.0031(15)
C15 0.0386(19) 0.0246(18) 0.0139(15) -0.0013(13) 0.0084(14) 0.0062(15)
C56 0.056(2) 0.0275(19) 0.0141(15) 0.0023(14) 0.0102(15) 0.0031(17)
C52 0.0368(19) 0.0310(19) 0.0168(16) 0.0008(14) 0.0080(14) -0.0035(16)
C21 0.041(2) 0.029(2) 0.0120(15) 0.0012(13) 0.0045(14) 0.0118(16)
C53 0.043(2) 0.038(2) 0.0180(17) 0.0093(15) 0.0081(15) 0.0055(17)
C1 0.044(2) 0.036(2) 0.0176(16) 0.0053(15) 0.0005(15) 0.0162(17)
C55 0.074(3) 0.032(2) 0.0159(17) -0.0016(15) 0.0088(17) 0.0070(19)
C24 0.054(2) 0.030(2) 0.0218(18) 0.0048(15) 0.0157(16) 0.0085(18)
C26 0.044(2) 0.0279(19) 0.0261(18) -0.0027(15) 0.0063(16) 0.0001(17)
C151 0.043(2) 0.044(2) 0.0232(18) -0.0014(16) 0.0066(15) 0.0114(17)
C25 0.045(2) 0.031(2) 0.0320(19) 0.0039(16) 0.0169(16) 0.0013(17)
C54 0.064(2) 0.041(2) 0.0097(16) 0.0026(15) 0.0097(15) 0.0121(19)
C152 0.057(2) 0.0272(19) 0.0244(18) -0.0015(14) 0.0183(16) -0.0015(17)
C23 0.048(2) 0.059(3) 0.0177(17) -0.0038(17) 0.0047(16) -0.0018(19)
C22 0.0287(19) 0.066(3) 0.0175(17) -0.0031(17) 0.0077(14) 0.0066(18)
C101 0.041(2) 0.050(2) 0.043(2) -0.012(2) -0.0032(18) 0.010(2)
C112 0.050(2) 0.066(3) 0.0238(19) 0.0110(18) 0.0008(17) 0.027(2)
C111 0.075(3) 0.035(2) 0.039(2) -0.0074(17) 0.0154(19) 0.005(2)
C02 0.058(3) 0.067(3) 0.048(2) -0.001(2) 0.003(2) -0.019(2)
C100 0.092(3) 0.070(3) 0.046(2) 0.009(2) 0.008(2) 0.009(3)

loop_
_atom_type_symbol
_atom_type_description
_atom_type_scat_dispersion_real
_atom_type_scat_dispersion_imag
_atom_type_scat_source
C C 0.0033 0.0016 'International Tables Vol C Tables 4.2.6.8 and 6.1.1.4'
H H 0.0000 0.0000 'International Tables Vol C Tables 4.2.6.8 and 6.1.1.4'
N N 0.0061 0.0033 'International Tables Vol C Tables 4.2.6.8 and 6.1.1.4'
O O 0.0106 0.0060 'International Tables Vol C Tables 4.2.6.8 and 6.1.1.4'

loop_
_geom_angle_atom_site_label_1
_geom_angle_atom_site_label_2
_geom_angle_atom_site_label_3
_geom_angle
C8 N3 C6 108.8(2)
C8 N3 H3N 126.0(19)
C6 N3 H3N 124(2)
C12 N5 C51 123.4(2)
C12 N5 C15 108.5(2)
C51 N5 C15 122.6(2)
C13 N4 C15 108.8(2)
C2 N1 C1 108.5(2)
C3 N2 C21 124.1(2)
C3 N2 C1 110.2(2)
C21 N2 C1 124.6(2)
C14 C8 N3 127.5(3)
C14 C8 C9 123.8(3)
N3 C8 C9 108.6(3)
C11 C12 N5 132.5(3)
C11 C12 C13 122.3(2)
N5 C12 C13 105.1(2)
N4 C13 C14 126.5(3)
N4 C13 C12 113.0(2)
C14 C13 C12 120.5(3)
C7 C6 N3 127.5(3)
C7 C6 C5 124.4(3)
N3 C6 C5 108.0(2)
C3 C4 C5 117.0(3)
C3 C4 H4 121.5
C5 C4 H4 121.5
C9 C5 C4 133.3(3)
C9 C5 C6 107.4(2)
C4 C5 C6 119.3(3)
C8 C14 C13 116.3(3)
C8 C14 H14 121.9
C13 C14 H14 121.9
N1 C2 C7 127.4(3)
N1 C2 C3 113.0(3)
C7 C2 C3 119.6(3)
C5 C9 C11 133.1(3)
C5 C9 C8 107.1(2)
C11 C9 C8 119.8(3)
C12 C11 C9 117.3(3)
C12 C11 H11 121.4
C9 C11 H11 121.4
C56 C51 C52 118.8(3)
C56 C51 N5 120.8(3)
C52 C51 N5 120.4(3)
N2 C3 C4 132.3(3)
N2 C3 C2 104.5(2)
C4 C3 C2 123.2(3)
C6 C7 C2 116.5(3)
C6 C7 H7 121.8
C2 C7 H7 121.8
N4 C15 N5 104.5(2)
N4 C15 C151 109.4(3)
N5 C15 C151 112.4(2)
N4 C15 C152 106.6(2)
N5 C15 C152 112.0(3)
C151 C15 C152 111.5(3)
C51 C56 C55 120.7(3)
C51 C56 H56 119.7
C55 C56 H56 119.7
C53 C52 C51 120.4(3)
C53 C52 H52 119.8
C51 C52 H52 119.8
C26 C21 C22 119.5(3)
C26 C21 N2 121.4(3)
C22 C21 N2 119.2(3)
C54 C53 C52 120.7(3)
C54 C53 H53 119.6
C52 C53 H53 119.6
N1 C1 N2 103.6(2)
N1 C1 C112 110.2(2)
N2 C1 C112 110.9(3)
N1 C1 C111 108.7(3)
N2 C1 C111 111.1(2)
C112 C1 C111 112.0(3)
C54 C55 C56 120.1(3)
C54 C55 H55 120.0
C56 C55 H55 120.0
C23 C24 C25 119.9(3)
C23 C24 H24 120.1
C25 C24 H24 120.1
C21 C26 C25 120.8(3)
C21 C26 H26 119.6
C25 C26 H26 119.6
C15 C151 H15A 109.5
C15 C151 H15B 109.5
H15A C151 H15B 109.5
C15 C151 H15C 109.5
H15A C151 H15C 109.5
H15B C151 H15C 109.5
C24 C25 C26 119.2(3)
C24 C25 H25 120.4
C26 C25 H25 120.4
C53 C54 C55 119.3(3)
C53 C54 H54 120.4
C55 C54 H54 120.4
C15 C152 H15D 109.5
C15 C152 H15E 109.5
H15D C152 H15E 109.5
C15 C152 H15F 109.5
H15D C152 H15F 109.5
H15E C152 H15F 109.5
C24 C23 C22 120.9(3)
C24 C23 H23 119.5
C22 C23 H23 119.5
C21 C22 C23 119.7(3)
C21 C22 H22 120.1
C23 C22 H22 120.1
O100 C101 C100 121.3(4)
O100 C101 C02 121.6(4)
C100 C101 C02 117.0(3)
C1 C112 H11A 109.5
C1 C112 H11B 109.5
H11A C112 H11B 109.5
C1 C112 H11C 109.5
H11A C112 H11C 109.5
H11B C112 H11C 109.5
C1 C111 H11D 109.5
C1 C111 H11E 109.5
H11D C111 H11E 109.5
C1 C111 H11F 109.5
H11D C111 H11F 109.5
H11E C111 H11F 109.5
C101 C02 H02A 109.5
C101 C02 H02B 109.5
H02A C02 H02B 109.5
C101 C02 H02C 109.5
H02A C02 H02C 109.5
H02B C02 H02C 109.5
C101 C100 H10A 109.5
C101 C100 H10B 109.5
H10A C100 H10B 109.5
C101 C100 H10C 109.5
H10A C100 H10C 109.5
H10B C100 H10C 109.5

loop_
_geom_bond_atom_site_label_1
_geom_bond_atom_site_label_2
_geom_bond_distance
N3 C8 1.384(3)
N3 C6 1.385(4)
N3 H3N 0.90(3)
N5 C12 1.388(3)
N5 C51 1.426(3)
N5 C15 1.499(4)
N4 C13 1.302(3)
N4 C15 1.456(3)
N1 C2 1.293(4)
N1 C1 1.464(4)
N2 C3 1.356(4)
N2 C21 1.431(4)
N2 C1 1.486(4)
C8 C14 1.352(4)
C8 C9 1.453(4)
C12 C11 1.361(4)
C12 C13 1.462(4)
C13 C14 1.436(4)
C6 C7 1.351(4)
C6 C5 1.461(4)
C4 C3 1.365(4)
C4 C5 1.425(4)
C4 H4 0.9300
C5 C9 1.387(4)
C14 H14 0.9300
C2 C7 1.430(4)
C2 C3 1.470(4)
C9 C11 1.432(4)
C11 H11 0.9300
C51 C56 1.383(4)
C51 C52 1.387(4)
O100 C101 1.202(4)
C7 H7 0.9300
C15 C151 1.519(4)
C15 C152 1.535(4)
C56 C55 1.390(4)
C56 H56 0.9300
C52 C53 1.383(4)
C52 H52 0.9300
C21 C26 1.367(4)
C21 C22 1.381(4)
C53 C54 1.379(4)
C53 H53 0.9300
C1 C112 1.504(4)
C1 C111 1.524(4)
C55 C54 1.382(4)
C55 H55 0.9300
C24 C23 1.363(4)
C24 C25 1.379(4)
C24 H24 0.9300
C26 C25 1.397(4)
C26 H26 0.9300
C151 H15A 0.9600
C151 H15B 0.9600
C151 H15C 0.9600
C25 H25 0.9300
C54 H54 0.9300
C152 H15D 0.9600
C152 H15E 0.9600
C152 H15F 0.9600
C23 C22 1.385(4)
C23 H23 0.9300
C22 H22 0.9300
C101 C100 1.480(5)
C101 C02 1.483(5)
C112 H11A 0.9600
C112 H11B 0.9600
C112 H11C 0.9600
C111 H11D 0.9600
C111 H11E 0.9600
C111 H11F 0.9600
C02 H02A 0.9600
C02 H02B 0.9600
C02 H02C 0.9600
C100 H10A 0.9600
C100 H10B 0.9600
C100 H10C 0.9600

loop_
_geom_torsion_atom_site_label_1
_geom_torsion_atom_site_label_2
_geom_torsion_atom_site_label_3
_geom_torsion_atom_site_label_4
_geom_torsion
C6 N3 C8 C14 -178.3(3)
C6 N3 C8 C9 2.2(3)
C51 N5 C12 C11 -27.1(5)
C15 N5 C12 C11 178.9(3)
C51 N5 C12 C13 154.8(3)
C15 N5 C12 C13 0.7(3)
C15 N4 C13 C14 179.8(3)
C15 N4 C13 C12 -0.4(3)
C11 C12 C13 N4 -178.6(3)
N5 C12 C13 N4 -0.2(3)
C11 C12 C13 C14 1.2(4)
N5 C12 C13 C14 179.6(2)
C8 N3 C6 C7 179.9(3)
C8 N3 C6 C5 -1.4(3)
C3 C4 C5 C9 -178.7(3)
C3 C4 C5 C6 0.2(4)
C7 C6 C5 C9 178.8(3)
N3 C6 C5 C9 0.0(3)
C7 C6 C5 C4 -0.4(4)
N3 C6 C5 C4 -179.2(2)
N3 C8 C14 C13 -179.9(3)
C9 C8 C14 C13 -0.5(4)
N4 C13 C14 C8 179.6(3)
C12 C13 C14 C8 -0.2(4)
C1 N1 C2 C7 -178.3(3)
C1 N1 C2 C3 2.0(3)
C4 C5 C9 C11 -1.9(6)
C6 C5 C9 C11 179.1(3)
C4 C5 C9 C8 -179.7(3)
C6 C5 C9 C8 1.3(3)
C14 C8 C9 C5 178.3(3)
N3 C8 C9 C5 -2.2(3)
C14 C8 C9 C11 0.1(4)
N3 C8 C9 C11 179.7(2)
N5 C12 C11 C9 -179.4(3)
C13 C12 C11 C9 -1.4(4)
C5 C9 C11 C12 -176.8(3)
C8 C9 C11 C12 0.8(4)
C12 N5 C51 C56 -26.6(4)
C15 N5 C51 C56 123.9(3)
C12 N5 C51 C52 153.8(3)
C15 N5 C51 C52 -55.7(4)
C21 N2 C3 C4 10.2(5)
C1 N2 C3 C4 178.9(3)
C21 N2 C3 C2 -171.4(3)
C1 N2 C3 C2 -2.7(3)
C5 C4 C3 N2 178.5(3)
C5 C4 C3 C2 0.4(4)
N1 C2 C3 N2 0.4(3)
C7 C2 C3 N2 -179.3(2)
N1 C2 C3 C4 179.0(3)
C7 C2 C3 C4 -0.7(4)
N3 C6 C7 C2 178.6(3)
C5 C6 C7 C2 0.0(4)
N1 C2 C7 C6 -179.2(3)
C3 C2 C7 C6 0.5(4)
C13 N4 C15 N5 0.8(3)
C13 N4 C15 C151 -119.8(3)
C13 N4 C15 C152 119.5(3)
C12 N5 C15 N4 -0.9(3)
C51 N5 C15 N4 -155.2(2)
C12 N5 C15 C151 117.7(3)
C51 N5 C15 C151 -36.6(4)
C12 N5 C15 C152 -116.0(3)
C51 N5 C15 C152 89.7(3)
C52 C51 C56 C55 -0.5(5)
N5 C51 C56 C55 180.0(3)
C56 C51 C52 C53 -1.1(5)
N5 C51 C52 C53 178.4(3)
C3 N2 C21 C26 -105.5(3)
C1 N2 C21 C26 87.4(4)
C3 N2 C21 C22 75.6(4)
C1 N2 C21 C22 -91.5(4)
C51 C52 C53 C54 2.4(5)
C2 N1 C1 N2 -3.5(3)
C2 N1 C1 C112 -122.2(3)
C2 N1 C1 C111 114.7(3)
C3 N2 C1 N1 3.8(3)
C21 N2 C1 N1 172.5(3)
C3 N2 C1 C112 122.1(3)
C21 N2 C1 C112 -69.3(4)
C3 N2 C1 C111 -112.7(3)
C21 N2 C1 C111 55.9(4)
C51 C56 C55 C54 0.8(5)
C22 C21 C26 C25 -1.3(5)
N2 C21 C26 C25 179.9(3)
C23 C24 C25 C26 0.6(5)
C21 C26 C25 C24 0.6(5)
C52 C53 C54 C55 -2.0(5)
C56 C55 C54 C53 0.4(5)
C25 C24 C23 C22 -1.0(5)
C26 C21 C22 C23 0.8(5)
N2 C21 C22 C23 179.7(3)
C24 C23 C22 C21 0.4(5)
